data_7029987
loop_
_publ_author_name
'Chang, Wen-Pin'
'Lin, Wen-Chain'
'Chen, Jyh-Horung'
'Wang, Shin-Shin'
'Tung, Jo-Yu'

_publ_section_title
;
 A 13C and 1H NMR spectroscopic investigation of the structure of the
 iminium ion with a dipolar form in metal complexes of 2-N-substituted
 N-confused porphyrins.
;
_journal_issue 43
_journal_name_full 'Dalton transactions (Cambridge, England : 2003)'
_journal_page_first 13454
_journal_page_last 13464
_journal_paper_doi 10.1039/c2dt31426f
_journal_volume 41
_journal_year 2012
_chemical_formula_moiety 'C53 H38 N4 Ni O'
_chemical_formula_sum 'C53 H38 N4 Ni O'
_chemical_formula_weight 805.58
_space_group_IT_number 2
_symmetry_cell_setting triclinic
_symmetry_Int_Tables_number 2
_symmetry_space_group_name_Hall '-P 1'
_symmetry_space_group_name_H-M 'P -1'
_atom_sites_solution_hydrogens geom
_atom_sites_solution_primary direct
_atom_sites_solution_secondary difmap
_audit_creation_method SHELXL-97
_cell_angle_alpha 86.438(4)
_cell_angle_beta 83.692(4)
_cell_angle_gamma 66.275(4)
_cell_formula_units_Z 2
_cell_length_a 11.8160(5)
_cell_length_b 12.3785(5)
_cell_length_c 16.3864(7)
_cell_measurement_reflns_used 9847
_cell_measurement_temperature 110(2)
_cell_measurement_theta_max 29.2133
_cell_measurement_theta_min 2.9845
_cell_volume 2180.48(17)
_computing_cell_refinement
;
CrysAlis RED, Oxford Diffraction Ltd.,
Version 1.171.32.29 (release 10-06-2008 CrysAlis171 .NET)
(compiled Jun 10 2008,16:49:55)
;
_computing_data_collection
;
CrysAlis CCD, Oxford Diffraction Ltd.,
Version 1.171.32.29 (release 10-06-2008 CrysAlis171 .NET)
(compiled Jun 10 2008,16:49:55)
;
_computing_data_reduction
;
CrysAlis RED, Oxford Diffraction Ltd.,
Version 1.171.32.29 (release 10-06-2008 CrysAlis171 .NET)
(compiled Jun 10 2008,16:49:55)
;
_computing_molecular_graphics 'Bruker SHELXTL'
_computing_publication_material 'Bruker SHELXTL'
_computing_structure_refinement 'SHELXL-97 (Sheldrick, 2008)'
_computing_structure_solution 'SHELXS-97 (Sheldrick, 2008)'
_diffrn_ambient_temperature 110(2)
_diffrn_measured_fraction_theta_full 0.999
_diffrn_measured_fraction_theta_max 0.843
_diffrn_measurement_device_type 'CCD detector'
_diffrn_measurement_method '\w scans'
_diffrn_radiation_monochromator graphite
_diffrn_radiation_probe x-ray
_diffrn_radiation_type MoK\a
_diffrn_radiation_wavelength 0.71073
_diffrn_reflns_av_R_equivalents 0.0275
_diffrn_reflns_av_sigmaI/netI 0.0661
_diffrn_reflns_limit_h_max 16
_diffrn_reflns_limit_h_min -16
_diffrn_reflns_limit_k_max 15
_diffrn_reflns_limit_k_min -15
_diffrn_reflns_limit_l_max 22
_diffrn_reflns_limit_l_min -22
_diffrn_reflns_number 19703
_diffrn_reflns_theta_full 26.00
_diffrn_reflns_theta_max 29.30
_diffrn_reflns_theta_min 2.99
_diffrn_source 'fine-focus sealed tube'
_exptl_absorpt_coefficient_mu 0.487
_exptl_absorpt_correction_T_max 1.00000
_exptl_absorpt_correction_T_min 0.94819
_exptl_absorpt_correction_type multi-scan
_exptl_absorpt_process_details
;
CrysAlisPro, Oxford Diffraction Ltd.,
Version 1.171.33.46 (release 27-08-2009 CrysAlis171 .NET)
(compiled Aug 27 2009,17:19:36)
Empirical absorption correction using spherical harmonics,
implemented in SCALE3 ABSPACK scaling algorithm.
;
_exptl_crystal_colour blue
_exptl_crystal_density_diffrn 1.227
_exptl_crystal_density_method 'not measured'
_exptl_crystal_description parallelepiped
_exptl_crystal_F_000 840
_exptl_crystal_size_max 0.60
_exptl_crystal_size_mid 0.40
_exptl_crystal_size_min 0.30
_platon_squeeze_details
;
;
_refine_diff_density_max 0.680
_refine_diff_density_min -0.364
_refine_diff_density_rms 0.076
_refine_ls_extinction_method none
_refine_ls_goodness_of_fit_ref 1.011
_refine_ls_hydrogen_treatment constr
_refine_ls_matrix_type full
_refine_ls_number_parameters 532
_refine_ls_number_reflns 10046
_refine_ls_number_restraints 0
_refine_ls_restrained_S_all 1.011
_refine_ls_R_factor_all 0.0705
_refine_ls_R_factor_gt 0.0473
_refine_ls_shift/su_max 0.000
_refine_ls_shift/su_mean 0.000
_refine_ls_structure_factor_coef Fsqd
_refine_ls_weighting_details 'calc w=1/[\s^2^(Fo^2^)+(0.0804P)^2^+0.0000P] where P=(Fo^2^+2Fc^2^)/3'
_refine_ls_weighting_scheme calc
_refine_ls_wR_factor_gt 0.1320
_refine_ls_wR_factor_ref 0.1405
_reflns_number_gt 6792
_reflns_number_total 10046
_reflns_threshold_expression >2sigma(I)
_cod_data_source_file c2dt31426f.txt
_cod_data_source_block 3ppni
_cod_original_cell_volume 2180.48(16)
_cod_database_code 7029987

loop_
_symmetry_equiv_pos_as_xyz
'x, y, z'
'-x, -y, -z'

loop_
_atom_site_label
_atom_site_type_symbol
_atom_site_fract_x
_atom_site_fract_y
_atom_site_fract_z
_atom_site_U_iso_or_equiv
_atom_site_adp_type
_atom_site_occupancy
_atom_site_symmetry_multiplicity
_atom_site_calc_flag
_atom_site_refinement_flags
Ni Ni 0.30356(3) 0.22098(3) 0.22988(2) 0.01766(10) Uani 1 1 d .
O1 O 0.78065(19) 0.11485(18) -0.20082(13) 0.0379(5) Uani 1 1 d .
N1 N 0.17510(19) 0.37596(17) 0.20571(12) 0.0183(4) Uani 1 1 d .
N2 N 0.20133(19) 0.20412(17) 0.32858(13) 0.0202(4) Uani 1 1 d .
N3 N 0.43793(18) 0.07163(17) 0.25591(13) 0.0190(4) Uani 1 1 d .
N4 N 0.54901(19) 0.19182(18) 0.01919(13) 0.0235(5) Uani 1 1 d .
C1 C 0.1710(2) 0.4522(2) 0.13779(15) 0.0200(5) Uani 1 1 d .
C2 C 0.0649(2) 0.5614(2) 0.14891(16) 0.0238(6) Uani 1 1 d .
H2A H 0.0421 0.6272 0.1118 0.029 Uiso 1 1 calc R
C3 C 0.0039(2) 0.5535(2) 0.22136(16) 0.0238(6) Uani 1 1 d .
H3A H -0.0699 0.6131 0.2454 0.029 Uiso 1 1 calc R
C4 C 0.0705(2) 0.4385(2) 0.25609(16) 0.0210(5) Uani 1 1 d .
C5 C 0.0245(2) 0.3970(2) 0.32840(15) 0.0204(5) Uani 1 1 d .
C6 C 0.0856(2) 0.2830(2) 0.35889(16) 0.0218(5) Uani 1 1 d .
C7 C 0.0375(2) 0.2334(2) 0.42899(16) 0.0251(6) Uani 1 1 d .
H7A H -0.0400 0.2709 0.4604 0.030 Uiso 1 1 calc R
C8 C 0.1222(2) 0.1247(2) 0.44167(17) 0.0254(6) Uani 1 1 d .
H8A H 0.1153 0.0694 0.4826 0.030 Uiso 1 1 calc R
C9 C 0.2262(2) 0.1073(2) 0.38136(15) 0.0211(5) Uani 1 1 d .
C10 C 0.3372(2) 0.0107(2) 0.38006(16) 0.0229(6) Uani 1 1 d .
C11 C 0.4377(2) -0.0013(2) 0.32249(16) 0.0222(5) Uani 1 1 d .
C12 C 0.5557(2) -0.0995(2) 0.32431(17) 0.0277(6) Uani 1 1 d .
H12A H 0.5786 -0.1610 0.3647 0.033 Uiso 1 1 calc R
C13 C 0.6270(2) -0.0876(2) 0.25810(17) 0.0259(6) Uani 1 1 d .
H13A H 0.7107 -0.1389 0.2430 0.031 Uiso 1 1 calc R
C14 C 0.5545(2) 0.0164(2) 0.21417(16) 0.0204(5) Uani 1 1 d .
C15 C 0.5952(2) 0.0487(2) 0.13795(16) 0.0204(5) Uani 1 1 d .
C16 C 0.5160(2) 0.1504(2) 0.09835(15) 0.0197(5) Uani 1 1 d .
C17 C 0.3981(2) 0.2309(2) 0.12989(15) 0.0175(5) Uani 1 1 d .
C18 C 0.3635(2) 0.3213(2) 0.06834(16) 0.0203(5) Uani 1 1 d .
C19 C 0.4566(2) 0.2933(2) 0.00299(16) 0.0220(5) Uani 1 1 d .
H19A H 0.4540 0.3399 -0.0456 0.026 Uiso 1 1 calc R
C20 C 0.2556(2) 0.4280(2) 0.07051(15) 0.0196(5) Uani 1 1 d .
C21 C -0.0938(2) 0.4773(2) 0.37277(16) 0.0224(5) Uani 1 1 d .
C22 C -0.0959(3) 0.5688(2) 0.41904(17) 0.0296(6) Uani 1 1 d .
H22A H -0.0213 0.5792 0.4231 0.036 Uiso 1 1 calc R
C23 C -0.2056(3) 0.6443(3) 0.45895(18) 0.0343(7) Uani 1 1 d .
H23A H -0.2061 0.7071 0.4897 0.041 Uiso 1 1 calc R
C24 C -0.3142(3) 0.6301(2) 0.45495(18) 0.0320(7) Uani 1 1 d .
H24A H -0.3895 0.6828 0.4825 0.038 Uiso 1 1 calc R
C25 C -0.3131(3) 0.5395(3) 0.4111(2) 0.0354(7) Uani 1 1 d .
H25A H -0.3878 0.5287 0.4086 0.043 Uiso 1 1 calc R
C26 C -0.2026(2) 0.4623(2) 0.36972(19) 0.0307(6) Uani 1 1 d .
H26A H -0.2027 0.3994 0.3394 0.037 Uiso 1 1 calc R
C27 C 0.3517(2) -0.0843(2) 0.44495(17) 0.0243(6) Uani 1 1 d .
C28 C 0.3885(3) -0.0778(2) 0.52018(17) 0.0301(6) Uani 1 1 d .
H28A H 0.4070 -0.0125 0.5312 0.036 Uiso 1 1 calc R
C29 C 0.3995(3) -0.1633(3) 0.58045(18) 0.0345(7) Uani 1 1 d .
H29A H 0.4257 -0.1566 0.6320 0.041 Uiso 1 1 calc R
C30 C 0.3724(3) -0.2592(3) 0.56589(19) 0.0351(7) Uani 1 1 d .
H30A H 0.3793 -0.3183 0.6072 0.042 Uiso 1 1 calc R
C31 C 0.3351(3) -0.2673(3) 0.4904(2) 0.0395(8) Uani 1 1 d .
H31A H 0.3156 -0.3322 0.4799 0.047 Uiso 1 1 calc R
C32 C 0.3257(3) -0.1819(3) 0.42965(19) 0.0361(7) Uani 1 1 d .
H32A H 0.3017 -0.1894 0.3776 0.043 Uiso 1 1 calc R
C33 C 0.7218(2) -0.0284(2) 0.10090(16) 0.0224(5) Uani 1 1 d .
C34 C 0.7367(3) -0.1189(2) 0.04992(18) 0.0308(6) Uani 1 1 d .
H34A H 0.6668 -0.1343 0.0403 0.037 Uiso 1 1 calc R
C35 C 0.8527(3) -0.1873(3) 0.0128(2) 0.0368(7) Uani 1 1 d .
H35A H 0.8627 -0.2500 -0.0218 0.044 Uiso 1 1 calc R
C36 C 0.9543(3) -0.1639(2) 0.02622(18) 0.0327(7) Uani 1 1 d .
H36A H 1.0333 -0.2076 -0.0016 0.039 Uiso 1 1 calc R
C37 C 0.9412(3) -0.0788(3) 0.07906(18) 0.0317(7) Uani 1 1 d .
H37A H 1.0119 -0.0655 0.0899 0.038 Uiso 1 1 calc R
C38 C 0.8262(2) -0.0113(2) 0.11712(17) 0.0275(6) Uani 1 1 d .
H38A H 0.8183 0.0474 0.1547 0.033 Uiso 1 1 calc R
C39 C 0.2369(2) 0.5128(2) -0.00084(15) 0.0206(5) Uani 1 1 d .
C40 C 0.3108(3) 0.5756(2) -0.01827(17) 0.0289(6) Uani 1 1 d .
H40A H 0.3731 0.5667 0.0168 0.035 Uiso 1 1 calc R
C41 C 0.2956(3) 0.6510(3) -0.08561(18) 0.0332(7) Uani 1 1 d .
H41A H 0.3477 0.6930 -0.0967 0.040 Uiso 1 1 calc R
C42 C 0.2052(3) 0.6657(2) -0.13703(17) 0.0300(6) Uani 1 1 d .
H42A H 0.1948 0.7176 -0.1834 0.036 Uiso 1 1 calc R
C43 C 0.1308(3) 0.6049(2) -0.12043(18) 0.0323(7) Uani 1 1 d .
H43A H 0.0677 0.6155 -0.1551 0.039 Uiso 1 1 calc R
C44 C 0.1468(2) 0.5277(2) -0.05325(17) 0.0273(6) Uani 1 1 d .
H44A H 0.0956 0.4847 -0.0431 0.033 Uiso 1 1 calc R
C45 C 0.6559(3) 0.1455(2) -0.04069(17) 0.0293(6) Uani 1 1 d .
H45A H 0.7298 0.0972 -0.0118 0.035 Uiso 1 1 calc R
H45B H 0.6713 0.2122 -0.0687 0.035 Uiso 1 1 calc R
C46 C 0.6397(3) 0.0705(3) -0.10474(18) 0.0341(7) Uani 1 1 d .
H46A H 0.5694 0.1196 -0.1365 0.041 Uiso 1 1 calc R
H46B H 0.6202 0.0058 -0.0771 0.041 Uiso 1 1 calc R
C47 C 0.7573(3) 0.0190(3) -0.16250(18) 0.0333(7) Uani 1 1 d .
H47A H 0.8278 -0.0316 -0.1315 0.040 Uiso 1 1 calc R
H47B H 0.7463 -0.0295 -0.2043 0.040 Uiso 1 1 calc R
C48 C 0.8905(3) 0.0879(3) -0.24846(18) 0.0330(7) Uani 1 1 d .
C49 C 0.9697(3) -0.0252(3) -0.27226(19) 0.0367(7) Uani 1 1 d .
H49A H 0.9495 -0.0910 -0.2568 0.044 Uiso 1 1 calc R
C50 C 1.0778(3) -0.0389(3) -0.3188(2) 0.0472(9) Uani 1 1 d .
H50A H 1.1317 -0.1157 -0.3368 0.057 Uiso 1 1 calc R
C51 C 1.1122(3) 0.0532(4) -0.3408(2) 0.0519(9) Uani 1 1 d .
H51A H 1.1893 0.0402 -0.3717 0.062 Uiso 1 1 calc R
C52 C 1.0319(4) 0.1652(4) -0.3168(2) 0.0533(9) Uani 1 1 d .
H52A H 1.0527 0.2305 -0.3326 0.064 Uiso 1 1 calc R
C53 C 0.9214(3) 0.1831(3) -0.2700(2) 0.0435(8) Uani 1 1 d .
H53A H 0.8671 0.2601 -0.2528 0.052 Uiso 1 1 calc R

loop_
_atom_site_aniso_label
_atom_site_aniso_U_11
_atom_site_aniso_U_22
_atom_site_aniso_U_33
_atom_site_aniso_U_23
_atom_site_aniso_U_13
_atom_site_aniso_U_12
Ni 0.01829(17) 0.01488(16) 0.01932(17) 0.00303(12) -0.00319(13) -0.00622(12)
O1 0.0398(12) 0.0324(11) 0.0375(12) 0.0012(9) 0.0009(10) -0.0116(10)
N1 0.0186(10) 0.0185(10) 0.0189(10) 0.0005(8) -0.0005(9) -0.0090(9)
N2 0.0207(11) 0.0173(10) 0.0208(11) 0.0008(8) -0.0034(9) -0.0057(9)
N3 0.0205(11) 0.0160(10) 0.0213(11) 0.0019(8) -0.0037(9) -0.0078(9)
N4 0.0234(11) 0.0241(11) 0.0223(11) 0.0049(9) -0.0014(10) -0.0097(9)
C1 0.0222(13) 0.0176(12) 0.0210(13) 0.0030(10) -0.0051(11) -0.0085(10)
C2 0.0246(14) 0.0182(12) 0.0262(14) 0.0054(11) -0.0058(12) -0.0060(11)
C3 0.0233(13) 0.0179(12) 0.0252(14) 0.0012(10) -0.0025(12) -0.0031(10)
C4 0.0220(13) 0.0184(12) 0.0222(13) 0.0006(10) -0.0058(11) -0.0069(10)
C5 0.0175(12) 0.0207(12) 0.0215(13) -0.0010(10) -0.0026(11) -0.0059(10)
C6 0.0218(13) 0.0233(13) 0.0219(13) 0.0018(11) -0.0035(11) -0.0105(11)
C7 0.0224(14) 0.0271(14) 0.0242(14) 0.0011(11) 0.0030(12) -0.0097(11)
C8 0.0271(14) 0.0252(13) 0.0252(14) 0.0056(11) -0.0018(12) -0.0129(11)
C9 0.0254(14) 0.0195(12) 0.0207(13) 0.0023(10) -0.0019(11) -0.0117(11)
C10 0.0263(14) 0.0199(12) 0.0237(13) 0.0054(10) -0.0056(12) -0.0105(11)
C11 0.0233(13) 0.0190(12) 0.0240(13) 0.0040(10) -0.0061(12) -0.0077(11)
C12 0.0258(14) 0.0222(13) 0.0313(15) 0.0067(11) -0.0055(13) -0.0060(11)
C13 0.0213(13) 0.0216(13) 0.0303(15) 0.0042(11) -0.0032(12) -0.0044(11)
C14 0.0204(13) 0.0171(12) 0.0236(13) 0.0003(10) -0.0022(11) -0.0074(10)
C15 0.0189(12) 0.0173(12) 0.0258(13) -0.0007(10) -0.0030(11) -0.0078(10)
C16 0.0226(13) 0.0179(12) 0.0206(13) 0.0010(10) -0.0010(11) -0.0105(10)
C17 0.0180(12) 0.0143(11) 0.0212(12) 0.0034(10) -0.0038(11) -0.0075(10)
C18 0.0203(13) 0.0199(12) 0.0221(13) 0.0009(10) -0.0022(11) -0.0095(10)
C19 0.0227(13) 0.0235(13) 0.0200(12) 0.0040(10) -0.0037(11) -0.0096(11)
C20 0.0216(13) 0.0185(12) 0.0207(12) 0.0038(10) -0.0056(11) -0.0097(10)
C21 0.0221(13) 0.0221(13) 0.0199(13) 0.0047(10) -0.0019(11) -0.0063(11)
C22 0.0279(15) 0.0279(14) 0.0307(15) -0.0033(12) -0.0022(13) -0.0085(12)
C23 0.0349(17) 0.0301(15) 0.0336(16) -0.0077(13) -0.0032(14) -0.0073(13)
C24 0.0302(16) 0.0248(14) 0.0288(15) 0.0015(12) 0.0054(13) -0.0007(12)
C25 0.0237(15) 0.0355(16) 0.0437(18) 0.0025(14) 0.0035(14) -0.0103(13)
C26 0.0258(15) 0.0251(14) 0.0402(17) -0.0016(12) -0.0007(13) -0.0097(12)
C27 0.0192(13) 0.0219(13) 0.0284(14) 0.0086(11) -0.0015(12) -0.0061(11)
C28 0.0397(17) 0.0217(13) 0.0282(15) 0.0014(11) 0.0010(13) -0.0129(12)
C29 0.0397(17) 0.0362(16) 0.0238(14) 0.0030(12) 0.0007(13) -0.0126(14)
C30 0.0289(15) 0.0297(15) 0.0405(18) 0.0157(13) 0.0018(14) -0.0090(12)
C31 0.0444(18) 0.0285(15) 0.052(2) 0.0149(14) -0.0144(16) -0.0208(14)
C32 0.0423(18) 0.0331(15) 0.0382(17) 0.0118(13) -0.0130(15) -0.0198(14)
C33 0.0220(13) 0.0172(12) 0.0262(13) 0.0049(10) -0.0027(11) -0.0064(10)
C34 0.0255(15) 0.0272(14) 0.0380(16) -0.0029(12) 0.0051(13) -0.0105(12)
C35 0.0345(17) 0.0274(15) 0.0409(18) -0.0017(13) 0.0050(15) -0.0064(13)
C36 0.0227(14) 0.0278(15) 0.0353(16) 0.0072(13) 0.0057(13) -0.0004(12)
C37 0.0219(14) 0.0417(16) 0.0290(15) 0.0131(13) -0.0065(12) -0.0110(13)
C38 0.0256(14) 0.0347(15) 0.0231(13) 0.0050(12) -0.0038(12) -0.0133(12)
C39 0.0218(13) 0.0180(12) 0.0198(12) 0.0014(10) -0.0025(11) -0.0057(10)
C40 0.0337(15) 0.0336(15) 0.0265(14) 0.0096(12) -0.0118(13) -0.0198(13)
C41 0.0441(18) 0.0324(15) 0.0328(16) 0.0084(13) -0.0081(14) -0.0255(14)
C42 0.0413(17) 0.0275(14) 0.0214(13) 0.0074(11) -0.0073(13) -0.0140(13)
C43 0.0375(16) 0.0353(16) 0.0283(15) 0.0075(12) -0.0155(13) -0.0170(13)
C44 0.0278(14) 0.0312(14) 0.0288(14) 0.0055(12) -0.0075(12) -0.0176(12)
C45 0.0260(14) 0.0334(15) 0.0288(15) 0.0032(12) -0.0020(12) -0.0126(12)
C46 0.0310(16) 0.0369(16) 0.0365(17) -0.0029(13) -0.0005(14) -0.0160(13)
C47 0.0381(17) 0.0304(15) 0.0337(16) -0.0024(13) -0.0067(14) -0.0151(13)
C48 0.0355(16) 0.0392(17) 0.0257(15) -0.0027(13) 0.0005(13) -0.0168(14)
C49 0.0347(17) 0.0437(18) 0.0327(16) -0.0078(14) -0.0003(14) -0.0165(14)
C50 0.0382(19) 0.062(2) 0.0410(19) -0.0126(17) -0.0003(16) -0.0190(17)
C51 0.047(2) 0.076(3) 0.0375(19) -0.0045(19) 0.0048(17) -0.031(2)
C52 0.064(2) 0.062(2) 0.0392(19) 0.0054(18) 0.0062(18) -0.034(2)
C53 0.054(2) 0.0409(18) 0.0373(18) 0.0018(15) -0.0005(16) -0.0216(16)

loop_
_atom_type_symbol
_atom_type_description
_atom_type_scat_dispersion_real
_atom_type_scat_dispersion_imag
_atom_type_scat_source
C C 0.0033 0.0016 'International Tables Vol C Tables 4.2.6.8 and 6.1.1.4'
H H 0.0000 0.0000 'International Tables Vol C Tables 4.2.6.8 and 6.1.1.4'
N N 0.0061 0.0033 'International Tables Vol C Tables 4.2.6.8 and 6.1.1.4'
O O 0.0106 0.0060 'International Tables Vol C Tables 4.2.6.8 and 6.1.1.4'
Ni Ni 0.3393 1.1124 'International Tables Vol C Tables 4.2.6.8 and 6.1.1.4'

loop_
_geom_angle_atom_site_label_1
_geom_angle_atom_site_label_2
_geom_angle_atom_site_label_3
_geom_angle
C17 Ni N3 89.17(9)
C17 Ni N1 89.97(9)
N3 Ni N1 176.38(8)
C17 Ni N2 175.81(9)
N3 Ni N2 90.64(8)
N1 Ni N2 90.47(8)
C48 O1 C47 116.9(2)
C4 N1 C1 104.1(2)
C4 N1 Ni 126.50(17)
C1 N1 Ni 129.28(17)
C6 N2 C9 104.1(2)
C6 N2 Ni 128.18(17)
C9 N2 Ni 127.64(17)
C11 N3 C14 104.4(2)
C11 N3 Ni 126.59(17)
C14 N3 Ni 128.99(17)
C19 N4 C16 107.4(2)
C19 N4 C45 119.1(2)
C16 N4 C45 133.5(2)
C20 C1 N1 125.8(2)
C20 C1 C2 123.8(2)
N1 C1 C2 110.4(2)
C3 C2 C1 107.2(2)
C3 C2 H2A 126.4
C1 C2 H2A 126.4
C2 C3 C4 107.5(2)
C2 C3 H3A 126.2
C4 C3 H3A 126.2
N1 C4 C5 126.9(2)
N1 C4 C3 110.8(2)
C5 C4 C3 122.1(2)
C6 C5 C4 121.8(2)
C6 C5 C21 119.4(2)
C4 C5 C21 118.8(2)
N2 C6 C5 125.1(2)
N2 C6 C7 111.0(2)
C5 C6 C7 123.8(2)
C8 C7 C6 107.1(2)
C8 C7 H7A 126.4
C6 C7 H7A 126.4
C7 C8 C9 107.0(2)
C7 C8 H8A 126.5
C9 C8 H8A 126.5
C10 C9 N2 124.9(2)
C10 C9 C8 124.2(2)
N2 C9 C8 110.7(2)
C9 C10 C11 122.8(2)
C9 C10 C27 118.3(2)
C11 C10 C27 118.9(2)
N3 C11 C10 126.6(2)
N3 C11 C12 110.9(2)
C10 C11 C12 122.4(2)
C13 C12 C11 106.7(2)
C13 C12 H12A 126.6
C11 C12 H12A 126.6
C12 C13 C14 107.6(2)
C12 C13 H13A 126.2
C14 C13 H13A 126.2
C15 C14 N3 126.5(2)
C15 C14 C13 123.0(2)
N3 C14 C13 110.3(2)
C14 C15 C16 118.9(2)
C14 C15 C33 118.0(2)
C16 C15 C33 123.0(2)
C15 C16 C17 126.9(2)
C15 C16 N4 123.4(2)
C17 C16 N4 109.5(2)
C16 C17 C18 103.7(2)
C16 C17 Ni 128.84(18)
C18 C17 Ni 127.40(18)
C19 C18 C20 122.6(2)
C19 C18 C17 109.7(2)
C20 C18 C17 127.7(2)
N4 C19 C18 109.7(2)
N4 C19 H19A 125.2
C18 C19 H19A 125.2
C1 C20 C18 119.6(2)
C1 C20 C39 121.0(2)
C18 C20 C39 119.4(2)
C26 C21 C22 118.6(3)
C26 C21 C5 121.1(2)
C22 C21 C5 120.3(2)
C23 C22 C21 120.3(3)
C23 C22 H22A 119.8
C21 C22 H22A 119.8
C24 C23 C22 120.9(3)
C24 C23 H23A 119.5
C22 C23 H23A 119.5
C25 C24 C23 119.4(3)
C25 C24 H24A 120.3
C23 C24 H24A 120.3
C24 C25 C26 120.5(3)
C24 C25 H25A 119.8
C26 C25 H25A 119.8
C21 C26 C25 120.2(3)
C21 C26 H26A 119.9
C25 C26 H26A 119.9
C28 C27 C32 118.3(2)
C28 C27 C10 121.6(2)
C32 C27 C10 120.2(2)
C27 C28 C29 121.8(3)
C27 C28 H28A 119.1
C29 C28 H28A 119.1
C28 C29 C30 120.1(3)
C28 C29 H29A 120.0
C30 C29 H29A 120.0
C31 C30 C29 118.9(3)
C31 C30 H30A 120.6
C29 C30 H30A 120.6
C32 C31 C30 120.8(3)
C32 C31 H31A 119.6
C30 C31 H31A 119.6
C31 C32 C27 120.1(3)
C31 C32 H32A 119.9
C27 C32 H32A 119.9
C34 C33 C38 118.7(2)
C34 C33 C15 120.2(2)
C38 C33 C15 121.1(2)
C33 C34 C35 120.5(3)
C33 C34 H34A 119.8
C35 C34 H34A 119.8
C34 C35 C36 119.7(3)
C34 C35 H35A 120.2
C36 C35 H35A 120.2
C37 C36 C35 120.1(3)
C37 C36 H36A 120.0
C35 C36 H36A 120.0
C36 C37 C38 120.5(3)
C36 C37 H37A 119.7
C38 C37 H37A 119.7
C37 C38 C33 120.4(3)
C37 C38 H38A 119.8
C33 C38 H38A 119.8
C40 C39 C44 118.1(2)
C40 C39 C20 121.3(2)
C44 C39 C20 120.6(2)
C41 C40 C39 121.1(3)
C41 C40 H40A 119.4
C39 C40 H40A 119.4
C40 C41 C42 120.3(3)
C40 C41 H41A 119.8
C42 C41 H41A 119.8
C43 C42 C41 119.3(3)
C43 C42 H42A 120.3
C41 C42 H42A 120.3
C42 C43 C44 120.6(3)
C42 C43 H43A 119.7
C44 C43 H43A 119.7
C43 C44 C39 120.6(2)
C43 C44 H44A 119.7
C39 C44 H44A 119.7
N4 C45 C46 113.0(2)
N4 C45 H45A 109.0
C46 C45 H45A 109.0
N4 C45 H45B 109.0
C46 C45 H45B 109.0
H45A C45 H45B 107.8
C45 C46 C47 110.4(2)
C45 C46 H46A 109.6
C47 C46 H46A 109.6
C45 C46 H46B 109.6
C47 C46 H46B 109.6
H46A C46 H46B 108.1
O1 C47 C46 107.4(2)
O1 C47 H47A 110.2
C46 C47 H47A 110.2
O1 C47 H47B 110.2
C46 C47 H47B 110.2
H47A C47 H47B 108.5
O1 C48 C53 114.8(3)
O1 C48 C49 124.4(3)
C53 C48 C49 120.8(3)
C50 C49 C48 117.8(3)
C50 C49 H49A 121.1
C48 C49 H49A 121.1
C51 C50 C49 123.1(3)
C51 C50 H50A 118.5
C49 C50 H50A 118.5
C50 C51 C52 118.3(3)
C50 C51 H51A 120.9
C52 C51 H51A 120.9
C51 C52 C53 120.6(3)
C51 C52 H52A 119.7
C53 C52 H52A 119.7
C48 C53 C52 119.5(3)
C48 C53 H53A 120.3
C52 C53 H53A 120.3

loop_
_geom_bond_atom_site_label_1
_geom_bond_atom_site_label_2
_geom_bond_distance
Ni C17 1.905(2)
Ni N3 1.952(2)
Ni N1 1.958(2)
Ni N2 1.962(2)
O1 C48 1.366(4)
O1 C47 1.418(3)
N1 C4 1.376(3)
N1 C1 1.406(3)
N2 C6 1.380(3)
N2 C9 1.384(3)
N3 C11 1.373(3)
N3 C14 1.388(3)
N4 C19 1.326(3)
N4 C16 1.437(3)
N4 C45 1.450(3)
C1 C20 1.365(4)
C1 C2 1.431(3)
C2 C3 1.339(4)
C2 H2A 0.9500
C3 C4 1.437(3)
C3 H3A 0.9500
C4 C5 1.403(3)
C5 C6 1.391(3)
C5 C21 1.490(4)
C6 C7 1.438(4)
C7 C8 1.335(4)
C7 H7A 0.9500
C8 C9 1.442(4)
C8 H8A 0.9500
C9 C10 1.373(3)
C10 C11 1.397(4)
C10 C27 1.505(3)
C11 C12 1.436(3)
C12 C13 1.338(4)
C12 H12A 0.9500
C13 C14 1.429(3)
C13 H13A 0.9500
C14 C15 1.383(4)
C15 C16 1.402(3)
C15 C33 1.498(4)
C16 C17 1.410(3)
C17 C18 1.421(3)
C18 C19 1.399(4)
C18 C20 1.419(3)
C19 H19A 0.9500
C20 C39 1.495(3)
C21 C26 1.378(4)
C21 C22 1.392(4)
C22 C23 1.377(4)
C22 H22A 0.9500
C23 C24 1.373(4)
C23 H23A 0.9500
C24 C25 1.364(4)
C24 H24A 0.9500
C25 C26 1.400(4)
C25 H25A 0.9500
C26 H26A 0.9500
C27 C28 1.369(4)
C27 C32 1.403(4)
C28 C29 1.379(4)
C28 H28A 0.9500
C29 C30 1.389(4)
C29 H29A 0.9500
C30 C31 1.381(4)
C30 H30A 0.9500
C31 C32 1.385(4)
C31 H31A 0.9500
C32 H32A 0.9500
C33 C34 1.382(4)
C33 C38 1.388(4)
C34 C35 1.383(4)
C34 H34A 0.9500
C35 C36 1.385(4)
C35 H35A 0.9500
C36 C37 1.355(4)
C36 H36A 0.9500
C37 C38 1.378(4)
C37 H37A 0.9500
C38 H38A 0.9500
C39 C40 1.383(4)
C39 C44 1.388(4)
C40 C41 1.379(4)
C40 H40A 0.9500
C41 C42 1.381(4)
C41 H41A 0.9500
C42 C43 1.366(4)
C42 H42A 0.9500
C43 C44 1.390(4)
C43 H43A 0.9500
C44 H44A 0.9500
C45 C46 1.519(4)
C45 H45A 0.9900
C45 H45B 0.9900
C46 C47 1.519(4)
C46 H46A 0.9900
C46 H46B 0.9900
C47 H47A 0.9900
C47 H47B 0.9900
C48 C53 1.383(4)
C48 C49 1.386(4)
C49 C50 1.368(4)
C49 H49A 0.9500
C50 C51 1.372(5)
C50 H50A 0.9500
C51 C52 1.380(5)
C51 H51A 0.9500
C52 C53 1.381(5)
C52 H52A 0.9500
C53 H53A 0.9500

loop_
_platon_squeeze_void_nr
_platon_squeeze_void_average_x
_platon_squeeze_void_average_y
_platon_squeeze_void_average_z
_platon_squeeze_void_volume
_platon_squeeze_void_count_electrons
_platon_squeeze_void_content
1 0.444 0.535 0.270 196 35 ' '
2 0.556 0.465 0.730 196 35 ' '
